data_4002204
loop_
_publ_author_name
'Inoue, Satoru'
'Minemawari, Hiromi'
'Tsutsumi, Jun&#x2019;ya'
'Chikamatsu, Masayuki'
'Yamada, Toshikazu'
'Horiuchi, Sachio'
'Tanaka, Mutsuo'
'Kumai, Reiji'
'Yoneya, Makoto'
'Hasegawa, Tatsuo'

_publ_section_title
;
 Effects of Substituted Alkyl Chain Length on Solution-Processable Layered
 Organic Semiconductor Crystals
;
_journal_issue 11
_journal_name_full 'Chemistry of Materials'
_journal_page_first 3809
_journal_paper_doi 10.1021/acs.chemmater.5b00810
_journal_volume 27
_journal_year 2015
_chemical_formula_moiety 'C25 H22 S2'
_chemical_formula_sum 'C25 H22 S2'
_chemical_formula_weight 386.57
_space_group_crystal_system monoclinic
_space_group_IT_number 14
_space_group_name_Hall '-P 2yab'
_space_group_name_H-M_alt 'P 1 21/a 1'
_symmetry_space_group_name_Hall '-P 2yab'
_symmetry_space_group_name_H-M 'P 1 21/a 1'
_atom_sites_solution_hydrogens geom
_atom_sites_solution_primary direct
_atom_sites_solution_secondary difmap
_cell_angle_alpha 90.0000
_cell_angle_beta 91.8394(7)
_cell_angle_gamma 90.0000
_cell_formula_units_Z 4
_cell_length_a 6.0866(1)
_cell_length_b 7.8111(1)
_cell_length_c 42.5972(7)
_cell_measurement_reflns_used 11392
_cell_measurement_temperature 300
_cell_measurement_theta_max 68.24
_cell_measurement_theta_min 3.12
_cell_volume 2024.16(5)
_computing_cell_refinement 'RAPID AUTO'
_computing_data_collection 'RAPID AUTO (Rigaku, ????)'
_computing_data_reduction 'RAPID AUTO'
_computing_molecular_graphics 'CrystalStructure 4.1'
_computing_publication_material 'CrystalStructure 4.1 (Rigaku, 2014)'
_computing_structure_refinement 'SHELXL97 (Sheldrick, 2008)'
_computing_structure_solution 'SIR2004 (Burla, et al., 2005)'
_diffrn_ambient_temperature 300
_diffrn_detector_area_resol_mean 10.000
_diffrn_measured_fraction_theta_full 0.960
_diffrn_measured_fraction_theta_max 0.958
_diffrn_measurement_device_type 'Rigaku R-AXIS RAPID'
_diffrn_measurement_method \w
_diffrn_radiation_type 'Cu K\a'
_diffrn_radiation_wavelength 1.54187
_diffrn_reflns_av_R_equivalents 0.0803
_diffrn_reflns_laue_measured_fraction_full 0.960
_diffrn_reflns_laue_measured_fraction_max 0.958
_diffrn_reflns_limit_h_max 7
_diffrn_reflns_limit_h_min -7
_diffrn_reflns_limit_k_max 8
_diffrn_reflns_limit_k_min -8
_diffrn_reflns_limit_l_max 51
_diffrn_reflns_limit_l_min -51
_diffrn_reflns_number 17538
_diffrn_reflns_point_group_measured_fraction_full 0.960
_diffrn_reflns_point_group_measured_fraction_max 0.958
_diffrn_reflns_theta_full 67.687
_diffrn_reflns_theta_max 68.241
_diffrn_reflns_theta_min 3.114
_diffrn_standards_number 0
_exptl_absorpt_coefficient_mu 2.410
_exptl_absorpt_correction_T_max 0.786
_exptl_absorpt_correction_T_min 0.455
_exptl_absorpt_correction_type multi-scan
_exptl_absorpt_process_details 'ABSCOR (Rigaku, 1995)'
_exptl_crystal_colour colorless
_exptl_crystal_density_diffrn 1.268
_exptl_crystal_density_method 'not measured'
_exptl_crystal_description platelet
_exptl_crystal_F_000 816.00
_exptl_crystal_size_max 0.3
_exptl_crystal_size_mid 0.3
_exptl_crystal_size_min 0.02
_refine_diff_density_max 0.42
_refine_diff_density_min -0.30
_refine_ls_extinction_method none
_refine_ls_goodness_of_fit_ref 1.016
_refine_ls_hydrogen_treatment constr
_refine_ls_number_parameters 244
_refine_ls_number_reflns 3548
_refine_ls_number_restraints 0
_refine_ls_R_factor_all 0.1132
_refine_ls_R_factor_gt 0.0691
_refine_ls_shift/su_max 0.000
_refine_ls_structure_factor_coef Fsqd
_refine_ls_weighting_details 'w = 1/[\s^2^(Fo^2^)+(0.1189P)^2^+0.0000P] where P=(Fo^2^+2Fc^2^)/3'
_refine_ls_weighting_scheme calc
_refine_ls_wR_factor_gt 0.1837
_refine_ls_wR_factor_ref 0.2272
_reflns_number_gt 1858
_reflns_number_total 3548
_reflns_threshold_expression F^2^>2.0\s(F^2^)
_cod_data_source_file cm5b00810_si_004.cif
_cod_data_source_block Ph-BTBT-C5
_cod_depositor_comments 'Adding full bibliography for 4002203--4002207.cif.'
_cod_original_cell_volume 2024.15(6)
_cod_database_code 4002204

loop_
_symmetry_equiv_pos_site_id
_space_group_symop_operation_xyz
1 +X,+Y,+Z
2 1/2-X,1/2+Y,-Z
3 -X,-Y,-Z
4 1/2+X,1/2-Y,+Z

loop_
_atom_site_label
_atom_site_type_symbol
_atom_site_fract_x
_atom_site_fract_y
_atom_site_fract_z
_atom_site_U_iso_or_equiv
_atom_site_adp_type
_atom_site_occupancy
_atom_site_site_symmetry_multiplicity
_atom_site_calc_flag
_atom_site_refinement_flags
S1 S 0.08377(16) 0.60554(13) 0.28864(2) 0.0782(4) Uani 1 4 d .
S2 S 0.63967(16) 0.39350(13) 0.24794(2) 0.0792(4) Uani 1 4 d .
C1 C 0.2217(6) 0.5549(5) 0.35129(9) 0.0778(11) Uani 1 4 d .
C2 C 0.3741(6) 0.4960(5) 0.37359(9) 0.0734(10) Uani 1 4 d .
C3 C 0.5726(7) 0.4273(5) 0.36283(10) 0.0784(11) Uani 1 4 d .
C4 C 0.6158(7) 0.4135(5) 0.33151(10) 0.0771(11) Uani 1 4 d .
C5 C 0.1066(7) 0.5852(5) 0.20540(10) 0.0821(12) Uani 1 4 d .
C6 C 0.1412(8) 0.5587(6) 0.17401(11) 0.0939(14) Uani 1 4 d .
C7 C 0.3318(8) 0.4762(6) 0.16330(10) 0.0924(13) Uani 1 4 d .
C8 C 0.4897(7) 0.4244(6) 0.18548(10) 0.0892(13) Uani 1 4 d .
C9 C 0.4576(7) 0.4516(5) 0.21718(9) 0.0770(11) Uani 1 4 d .
C10 C 0.2627(6) 0.5296(5) 0.22793(9) 0.0746(10) Uani 1 4 d .
C11 C 0.2706(6) 0.5360(5) 0.26153(9) 0.0712(10) Uani 1 4 d .
C12 C 0.4574(6) 0.4675(5) 0.27516(9) 0.0700(10) Uani 1 4 d .
C13 C 0.4606(6) 0.4702(5) 0.30886(9) 0.0719(10) Uani 1 4 d .
C14 C 0.2622(6) 0.5433(5) 0.31942(9) 0.0700(10) Uani 1 4 d .
C15 C 0.3277(7) 0.4994(6) 0.40772(9) 0.0782(11) Uani 1 4 d .
C16 C 0.1711(8) 0.6086(6) 0.41961(10) 0.0986(15) Uani 1 4 d .
C17 C 0.1262(9) 0.6107(7) 0.45145(12) 0.1109(17) Uani 1 4 d .
C18 C 0.2356(8) 0.5037(7) 0.47183(11) 0.0986(14) Uani 1 4 d .
C19 C 0.3914(8) 0.3939(6) 0.46069(11) 0.0994(15) Uani 1 4 d .
C20 C 0.4341(7) 0.3916(6) 0.42898(10) 0.0909(14) Uani 1 4 d .
C21 C 0.3587(9) 0.4406(8) 0.12898(11) 0.1252(19) Uani 1 4 d .
C22 C 0.5371(11) 0.5330(9) 0.11386(12) 0.151(2) Uani 1 4 d .
C23 C 0.5665(12) 0.4825(11) 0.07947(13) 0.169(3) Uani 1 4 d .
C24 C 0.7555(18) 0.5466(13) 0.06533(18) 0.247(5) Uani 1 4 d .
C25 C 0.7884(17) 0.4989(16) 0.03229(18) 0.279(5) Uani 1 4 d .
H1 H 0.09068 0.60278 0.35771 0.0933 Uiso 1 4 calc R
H2 H 0.6782 0.38997 0.37754 0.0940 Uiso 1 4 calc R
H3 H 0.74795 0.36646 0.32533 0.0926 Uiso 1 4 calc R
H4 H -0.02051 0.6399 0.21162 0.0985 Uiso 1 4 calc R
H5 H 0.03571 0.59644 0.15932 0.1127 Uiso 1 4 calc R
H6 H 0.61754 0.37132 0.17909 0.1071 Uiso 1 4 calc R
H7 H 0.09441 0.68204 0.40602 0.1183 Uiso 1 4 calc R
H8 H 0.02089 0.68552 0.45885 0.1330 Uiso 1 4 calc R
H9 H 0.20507 0.50495 0.49308 0.1183 Uiso 1 4 calc R
H10 H 0.46799 0.32132 0.47445 0.1192 Uiso 1 4 calc R
H11 H 0.53784 0.31488 0.42173 0.1091 Uiso 1 4 calc R
H12 H 0.38341 0.31874 0.12643 0.1502 Uiso 1 4 calc R
H13 H 0.22156 0.46828 0.1179 0.1502 Uiso 1 4 calc R
H14 H 0.67362 0.51149 0.12557 0.1812 Uiso 1 4 calc R
H15 H 0.50762 0.65488 0.11488 0.1812 Uiso 1 4 calc R
H16 H 0.56951 0.35856 0.0782 0.2024 Uiso 1 4 calc R
H17 H 0.43852 0.52138 0.06732 0.2024 Uiso 1 4 calc R
H18 H 0.88297 0.50848 0.07768 0.2965 Uiso 1 4 calc R
H19 H 0.75163 0.67053 0.0666 0.2965 Uiso 1 4 calc R
H20 H 0.92177 0.54986 0.0253 0.3349 Uiso 1 4 calc R
H21 H 0.7983 0.37663 0.03061 0.3349 Uiso 1 4 calc R
H22 H 0.66649 0.53927 0.01948 0.3349 Uiso 1 4 calc R

loop_
_atom_site_aniso_label
_atom_site_aniso_U_11
_atom_site_aniso_U_22
_atom_site_aniso_U_33
_atom_site_aniso_U_12
_atom_site_aniso_U_13
_atom_site_aniso_U_23
S1 0.0645(7) 0.0816(9) 0.0888(7) 0.0091(5) 0.0060(5) -0.0006(5)
S2 0.0656(7) 0.0833(9) 0.0892(7) 0.0085(5) 0.0073(5) -0.0024(5)
C1 0.067(2) 0.079(3) 0.088(3) 0.004(2) 0.012(2) -0.005(2)
C2 0.067(2) 0.068(3) 0.086(3) -0.001(2) 0.0049(18) -0.002(2)
C3 0.071(3) 0.077(3) 0.087(3) 0.006(2) -0.004(2) 0.003(2)
C4 0.069(2) 0.073(3) 0.089(3) 0.003(2) 0.007(2) -0.0033(19)
C5 0.076(3) 0.082(3) 0.089(3) 0.005(2) 0.008(2) 0.002(2)
C6 0.082(3) 0.103(4) 0.096(3) -0.000(3) -0.004(2) 0.013(3)
C7 0.086(3) 0.103(4) 0.088(3) -0.014(3) 0.001(2) -0.003(3)
C8 0.081(3) 0.105(4) 0.083(3) 0.002(2) 0.009(2) -0.008(2)
C9 0.072(2) 0.069(3) 0.090(3) -0.006(2) 0.0039(19) 0.001(2)
C10 0.063(2) 0.069(3) 0.092(3) -0.001(2) 0.0026(19) 0.003(2)
C11 0.061(2) 0.068(3) 0.085(3) 0.002(2) 0.0116(18) -0.0021(19)
C12 0.060(2) 0.066(3) 0.084(2) 0.0024(19) 0.0087(17) -0.0017(19)
C13 0.060(2) 0.065(3) 0.090(3) 0.000(2) -0.0000(18) 0.003(2)
C14 0.060(2) 0.059(3) 0.091(3) 0.0003(19) 0.0034(18) 0.0002(19)
C15 0.073(2) 0.075(3) 0.086(3) -0.005(2) 0.0083(19) -0.001(2)
C16 0.100(4) 0.101(4) 0.096(3) 0.019(3) 0.012(3) 0.005(2)
C17 0.105(4) 0.130(5) 0.099(3) 0.020(3) 0.023(3) -0.005(3)
C18 0.098(3) 0.107(4) 0.091(3) -0.008(3) 0.009(3) -0.001(3)
C19 0.103(4) 0.105(4) 0.089(3) 0.002(3) 0.000(3) 0.010(2)
C20 0.085(3) 0.097(4) 0.091(3) 0.010(2) 0.004(2) 0.001(2)
C21 0.116(4) 0.168(5) 0.091(3) -0.005(4) -0.002(3) -0.008(3)
C22 0.148(5) 0.209(7) 0.097(4) -0.033(5) 0.022(3) -0.006(4)
C23 0.169(7) 0.231(8) 0.107(4) -0.011(6) 0.028(4) -0.003(5)
C24 0.215(10) 0.395(15) 0.134(6) -0.025(10) 0.051(6) -0.016(7)
C25 0.286(12) 0.414(15) 0.142(6) 0.009(11) 0.088(7) -0.022(8)

loop_
_atom_type_symbol
_atom_type_description
_atom_type_scat_dispersion_real
_atom_type_scat_dispersion_imag
_atom_type_scat_source
C C 0.0181 0.0091
;
International Tables for Crystallography
(Vol. C, Tables 4.2.6.8 and 6.1.1.4)
;
H H 0.0000 0.0000
;
International Tables for Crystallography
(Vol. C, Table 6.1.1.4)
;
S S 0.3331 0.5567
;
International Tables for Crystallography
(Vol. C, Tables 4.2.6.8 and 6.1.1.4)
;

loop_
_geom_angle_atom_site_label_1
_geom_angle_atom_site_label_2
_geom_angle_atom_site_label_3
_geom_angle
_geom_angle_publ_flag
C11 S1 C14 90.44(18) yes
C9 S2 C12 90.63(18) yes
C2 C1 C14 120.8(4) yes
C1 C2 C3 117.7(4) yes
C1 C2 C15 121.3(3) yes
C3 C2 C15 121.0(3) yes
C2 C3 C4 122.6(4) yes
C3 C4 C13 119.9(4) yes
C6 C5 C10 119.9(4) yes
C5 C6 C7 122.3(4) yes
C6 C7 C8 118.1(4) yes
C6 C7 C21 120.9(4) yes
C8 C7 C21 120.9(4) yes
C7 C8 C9 120.2(4) yes
S2 C9 C8 125.7(3) yes
S2 C9 C10 112.6(3) yes
C8 C9 C10 121.6(4) yes
C5 C10 C9 117.9(4) yes
C5 C10 C11 132.5(4) yes
C9 C10 C11 109.6(3) yes
S1 C11 C10 132.5(3) yes
S1 C11 C12 113.2(3) yes
C10 C11 C12 114.3(3) yes
S2 C12 C11 112.8(3) yes
S2 C12 C13 133.4(3) yes
C11 C12 C13 113.7(3) yes
C4 C13 C12 132.2(4) yes
C4 C13 C14 118.0(4) yes
C12 C13 C14 109.8(3) yes
S1 C14 C1 126.2(3) yes
S1 C14 C13 112.9(3) yes
C1 C14 C13 120.9(3) yes
C2 C15 C16 121.4(4) yes
C2 C15 C20 121.9(4) yes
C16 C15 C20 116.6(4) yes
C15 C16 C17 121.4(4) yes
C16 C17 C18 120.4(5) yes
C17 C18 C19 119.4(5) yes
C18 C19 C20 119.9(4) yes
C15 C20 C19 122.2(4) yes
C7 C21 C22 116.1(5) yes
C21 C22 C23 113.8(5) yes
C22 C23 C24 116.1(6) yes
C23 C24 C25 117.1(8) yes
C2 C1 H1 119.590 no
C14 C1 H1 119.585 no
C2 C3 H2 118.722 no
C4 C3 H2 118.717 no
C3 C4 H3 120.048 no
C13 C4 H3 120.032 no
C6 C5 H4 120.038 no
C10 C5 H4 120.032 no
C5 C6 H5 118.849 no
C7 C6 H5 118.859 no
C7 C8 H6 119.932 no
C9 C8 H6 119.912 no
C15 C16 H7 119.290 no
C17 C16 H7 119.269 no
C16 C17 H8 119.778 no
C18 C17 H8 119.830 no
C17 C18 H9 120.295 no
C19 C18 H9 120.299 no
C18 C19 H10 120.026 no
C20 C19 H10 120.041 no
C15 C20 H11 118.907 no
C19 C20 H11 118.926 no
C7 C21 H12 108.244 no
C7 C21 H13 108.249 no
C22 C21 H12 108.259 no
C22 C21 H13 108.258 no
H12 C21 H13 107.385 no
C21 C22 H14 108.805 no
C21 C22 H15 108.800 no
C23 C22 H14 108.819 no
C23 C22 H15 108.823 no
H14 C22 H15 107.671 no
C22 C23 H16 108.244 no
C22 C23 H17 108.252 no
C24 C23 H16 108.275 no
C24 C23 H17 108.288 no
H16 C23 H17 107.406 no
C23 C24 H18 108.021 no
C23 C24 H19 108.008 no
C25 C24 H18 108.018 no
C25 C24 H19 108.017 no
H18 C24 H19 107.248 no
C24 C25 H20 109.460 no
C24 C25 H21 109.446 no
C24 C25 H22 109.471 no
H20 C25 H21 109.484 no
H20 C25 H22 109.480 no
H21 C25 H22 109.487 no

loop_
_geom_bond_atom_site_label_1
_geom_bond_atom_site_label_2
_geom_bond_distance
_geom_bond_publ_flag
S1 C11 1.734(4) yes
S1 C14 1.744(4) yes
S2 C9 1.749(4) yes
S2 C12 1.730(4) yes
C1 C2 1.385(5) yes
C1 C14 1.390(5) yes
C2 C3 1.412(6) yes
C2 C15 1.490(5) yes
C3 C4 1.372(6) yes
C4 C13 1.401(5) yes
C5 C6 1.376(6) yes
C5 C10 1.398(6) yes
C6 C7 1.415(7) yes
C7 C8 1.387(6) yes
C7 C21 1.502(6) yes
C8 C9 1.387(6) yes
C9 C10 1.422(6) yes
C10 C11 1.431(5) yes
C11 C12 1.369(5) yes
C12 C13 1.435(5) yes
C13 C14 1.422(5) yes
C15 C16 1.387(6) yes
C15 C20 1.382(6) yes
C16 C17 1.392(7) yes
C17 C18 1.363(7) yes
C18 C19 1.374(7) yes
C19 C20 1.384(6) yes
C21 C22 1.470(9) yes
C22 C23 1.533(8) yes
C23 C24 1.408(13) yes
C24 C25 1.476(11) yes
C1 H1 0.930 no
C3 H2 0.930 no
C4 H3 0.930 no
C5 H4 0.930 no
C6 H5 0.930 no
C8 H6 0.930 no
C16 H7 0.930 no
C17 H8 0.930 no
C18 H9 0.930 no
C19 H10 0.930 no
C20 H11 0.930 no
C21 H12 0.970 no
C21 H13 0.970 no
C22 H14 0.970 no
C22 H15 0.970 no
C23 H16 0.970 no
C23 H17 0.970 no
C24 H18 0.970 no
C24 H19 0.970 no
C25 H20 0.960 no
C25 H21 0.960 no
C25 H22 0.960 no

loop_
_geom_contact_atom_site_label_1
_geom_contact_atom_site_label_2
_geom_contact_distance
_geom_contact_publ_flag
_geom_contact_site_symmetry_2
S1 C5 3.557(4) no .
S2 C4 3.571(4) no .
C1 C4 2.795(6) no .
C1 C16 2.966(6) no .
C2 C13 2.831(5) no .
C3 C14 2.754(5) no .
C3 C20 2.980(6) no .
C5 C8 2.804(6) no .
C6 C9 2.750(6) no .
C6 C22 3.579(8) no .
C7 C10 2.829(6) no .
C8 C22 3.188(7) no .
C15 C18 2.806(6) no .
C16 C19 2.742(6) no .
C17 C20 2.734(7) no .
S1 S2 3.5714(13) no 1_455
S1 C11 3.559(4) no 4_465
S1 C12 3.467(4) no 4_465
S1 C13 3.511(4) no 4_465
S2 S1 3.5714(13) no 1_655
S2 C9 3.590(4) no 4_555
S2 C10 3.500(4) no 4_555
S2 C11 3.492(4) no 4_555
S2 C12 3.590(4) no 4_555
C9 S2 3.590(4) no 4_455
C10 S2 3.500(4) no 4_455
C11 S1 3.559(4) no 4_565
C11 S2 3.492(4) no 4_455
C12 S1 3.467(4) no 4_565
C12 S2 3.590(4) no 4_455
C13 S1 3.511(4) no 4_565
S1 H1 2.9412 no .
S1 H4 3.3324 no .
S2 H3 3.3477 no .
S2 H6 2.9367 no .
C1 H2 3.2295 no .
C1 H7 2.6717 no .
C2 H3 3.2753 no .
C2 H7 2.6588 no .
C2 H11 2.6588 no .
C3 H1 3.2386 no .
C3 H11 2.6730 no .
C6 H6 3.2489 no .
C6 H12 3.1603 no .
C6 H13 2.5547 no .
C6 H15 3.4989 no .
C7 H4 3.2790 no .
C7 H14 2.6838 no .
C7 H15 2.7366 no .
C8 H5 3.2382 no .
C8 H12 2.7060 no .
C8 H13 3.2813 no .
C8 H14 2.9003 no .
C8 H15 3.5097 no .
C9 H4 3.2624 no .
C10 H5 3.2347 no .
C10 H6 3.2879 no .
C11 H4 2.8418 no .
C12 H3 2.8416 no .
C13 H1 3.2820 no .
C13 H2 3.2339 no .
C14 H3 3.2659 no .
C15 H1 2.6599 no .
C15 H2 2.6663 no .
C15 H8 3.2569 no .
C15 H10 3.2538 no .
C16 H1 2.6667 no .
C16 H9 3.2328 no .
C16 H11 3.2003 no .
C17 H10 3.2041 no .
C18 H7 3.2224 no .
C18 H11 3.2195 no .
C19 H8 3.2042 no .
C20 H2 2.6865 no .
C20 H7 3.2017 no .
C20 H9 3.2293 no .
C21 H5 2.6796 no .
C21 H6 2.6675 no .
C21 H16 2.6295 no .
C21 H17 2.7596 no .
C22 H6 3.0770 no .
C22 H18 2.6556 no .
C22 H19 2.6610 no .
C23 H12 2.6500 no .
C23 H13 2.7055 no .
C23 H20 3.2555 no .
C23 H21 2.6825 no .
C23 H22 2.6828 no .
C24 H14 2.6439 no .
C24 H15 2.7662 no .
C25 H16 2.6398 no .
C25 H17 2.6450 no .
H1 H7 2.1484 no .
H2 H3 2.2849 no .
H2 H11 2.1727 no .
H4 H5 2.2901 no .
H5 H12 3.3671 no .
H5 H13 2.3501 no .
H5 H15 3.5201 no .
H6 H12 2.6507 no .
H6 H13 3.5740 no .
H6 H14 2.5618 no .
H6 H15 3.5661 no .
H7 H8 2.3087 no .
H8 H9 2.2950 no .
H9 H10 2.3086 no .
H10 H11 2.2995 no .
H12 H14 2.3222 no .
H12 H15 2.7805 no .
H12 H16 2.3979 no .
H12 H17 3.0020 no .
H13 H14 2.7809 no .
H13 H15 2.2775 no .
H13 H16 2.8826 no .
H13 H17 2.5963 no .
H14 H16 2.4121 no .
H14 H17 2.8253 no .
H14 H18 2.4398 no .
H14 H19 2.8557 no .
H15 H16 2.8246 no .
H15 H17 2.3052 no .
H15 H18 3.0447 no .
H15 H19 2.5781 no .
H16 H18 2.2393 no .
H16 H19 2.7288 no .
H16 H20 3.4954 no .
H16 H21 2.5000 no .
H16 H22 2.9483 no .
H17 H18 2.7288 no .
H17 H19 2.2347 no .
H17 H20 3.4990 no .
H17 H21 2.9562 no .
H17 H22 2.5058 no .
H18 H20 2.2743 no .
H18 H21 2.2979 no .
H18 H22 2.7804 no .
H19 H20 2.2744 no .
H19 H21 2.7801 no .
H19 H22 2.2982 no .
S1 H3 3.2114 no 1_455
S2 H4 3.2529 no 1_655
C1 H1 3.4969 no 4_565
C1 H3 3.3912 no 1_455
C1 H3 3.4774 no 4_455
C2 H1 3.4743 no 4_565
C2 H2 3.2489 no 4_455
C2 H3 3.5683 no 4_455
C2 H7 3.1479 no 4_565
C3 H1 3.4516 no 1_655
C3 H2 3.5205 no 4_455
C3 H3 3.3940 no 4_455
C3 H7 3.5633 no 4_565
C4 H1 3.4030 no 1_655
C4 H3 3.1345 no 4_455
C5 H4 3.1296 no 4_565
C5 H6 3.5627 no 1_455
C6 H4 3.4835 no 4_565
C6 H6 3.5205 no 1_455
C6 H6 3.3697 no 4_455
C6 H14 3.4810 no 1_455
C6 H15 3.4464 no 4_465
C7 H5 3.5673 no 4_565
C7 H6 3.0949 no 4_455
C8 H4 3.5702 no 1_655
C8 H4 3.5819 no 4_565
C8 H6 3.2407 no 4_455
C9 H4 3.5156 no 1_655
C9 H4 3.2029 no 4_565
C10 H4 2.9908 no 4_565
C11 H4 3.5666 no 4_565
C13 H3 3.0234 no 4_455
C14 H3 3.4376 no 1_455
C14 H3 3.2118 no 4_455
C15 H2 3.4139 no 4_455
C15 H7 2.9732 no 4_565
C15 H8 3.4669 no 4_565
C15 H11 3.0923 no 4_455
C16 H7 3.1215 no 4_565
C16 H8 3.1120 no 4_565
C16 H11 3.4077 no 4_455
C17 H8 2.8908 no 4_565
C17 H9 3.2817 no 3_566
C17 H11 3.5914 no 4_455
C18 H8 3.0458 no 4_565
C18 H9 3.1128 no 3_566
C18 H10 3.1773 no 3_666
C18 H10 3.0201 no 4_455
C18 H11 3.4684 no 4_455
C19 H8 3.3797 no 4_565
C19 H9 3.1977 no 3_666
C19 H10 3.1476 no 4_455
C19 H11 3.1329 no 4_455
C20 H2 3.4416 no 4_455
C20 H8 3.5732 no 4_565
C20 H11 2.9096 no 4_455
C21 H6 3.5841 no 4_455
C21 H12 3.5301 no 4_455
C22 H5 3.5817 no 1_655
C22 H5 3.4827 no 4_565
C22 H12 3.4937 no 4_555
C22 H19 3.4942 no 4_465
C23 H19 3.3540 no 4_465
C24 H15 3.4698 no 4_565
C24 H17 3.5539 no 4_565
C25 H20 3.0908 no 3_765
C25 H22 3.4965 no 3_665
H1 C1 3.4969 no 4_465
H1 C2 3.4743 no 4_465
H1 C3 3.4516 no 1_455
H1 C4 3.4030 no 1_455
H1 H2 3.1490 no 1_455
H1 H3 3.0784 no 1_455
H2 C2 3.2489 no 4_555
H2 C3 3.5205 no 4_555
H2 C15 3.4139 no 4_555
H2 C20 3.4416 no 4_555
H2 H1 3.1490 no 1_655
H2 H7 3.5912 no 1_655
H2 H7 3.5983 no 4_565
H2 H11 3.2605 no 4_555
H3 S1 3.2114 no 1_655
H3 C1 3.3912 no 1_655
H3 C1 3.4774 no 4_555
H3 C2 3.5683 no 4_555
H3 C3 3.3940 no 4_555
H3 C4 3.1345 no 4_555
H3 C13 3.0234 no 4_555
H3 C14 3.4376 no 1_655
H3 C14 3.2118 no 4_555
H3 H1 3.0784 no 1_655
H3 H3 3.5457 no 4_455
H3 H3 3.5457 no 4_555
H4 S2 3.2529 no 1_455
H4 C5 3.1296 no 4_465
H4 C6 3.4835 no 4_465
H4 C8 3.5702 no 1_455
H4 C8 3.5819 no 4_465
H4 C9 3.5156 no 1_455
H4 C9 3.2029 no 4_465
H4 C10 2.9908 no 4_465
H4 C11 3.5666 no 4_465
H4 H4 3.4957 no 4_465
H4 H4 3.4957 no 4_565
H4 H6 3.3134 no 1_455
H5 C7 3.5673 no 4_465
H5 C22 3.5817 no 1_455
H5 C22 3.4827 no 4_465
H5 H6 3.2275 no 1_455
H5 H14 2.6760 no 1_455
H5 H14 3.4968 no 4_465
H5 H15 2.7139 no 4_465
H6 C5 3.5627 no 1_655
H6 C6 3.5205 no 1_655
H6 C6 3.3697 no 4_555
H6 C7 3.0949 no 4_555
H6 C8 3.2407 no 4_555
H6 C21 3.5841 no 4_555
H6 H4 3.3134 no 1_655
H6 H5 3.2275 no 1_655
H6 H6 3.5852 no 4_455
H6 H6 3.5852 no 4_555
H6 H12 3.1761 no 4_555
H7 C2 3.1479 no 4_465
H7 C3 3.5633 no 4_465
H7 C15 2.9732 no 4_465
H7 C16 3.1215 no 4_465
H7 H2 3.5912 no 1_455
H7 H2 3.5983 no 4_465
H7 H7 3.2232 no 4_465
H7 H7 3.2232 no 4_565
H7 H8 3.5352 no 4_565
H8 C15 3.4669 no 4_465
H8 C16 3.1120 no 4_465
H8 C17 2.8908 no 4_465
H8 C18 3.0458 no 4_465
H8 C19 3.3797 no 4_465
H8 C20 3.5732 no 4_465
H8 H7 3.5352 no 4_465
H8 H8 3.2057 no 4_465
H8 H8 3.2057 no 4_565
H8 H9 2.9118 no 3_566
H8 H9 3.4419 no 4_465
H8 H10 3.0315 no 2_556
H9 C17 3.2817 no 3_566
H9 C18 3.1128 no 3_566
H9 C19 3.1977 no 3_666
H9 H8 2.9118 no 3_566
H9 H8 3.4419 no 4_565
H9 H9 2.5845 no 3_566
H9 H10 3.0369 no 2_556
H9 H10 2.7455 no 3_666
H9 H10 3.0222 no 4_455
H10 C18 3.1773 no 3_666
H10 C18 3.0201 no 4_555
H10 C19 3.1476 no 4_555
H10 H8 3.0315 no 2_546
H10 H9 3.0369 no 2_546
H10 H9 2.7455 no 3_666
H10 H9 3.0222 no 4_555
H10 H10 3.5535 no 3_666
H10 H10 3.2408 no 4_455
H10 H10 3.2408 no 4_555
H10 H11 3.5570 no 4_455
H11 C15 3.0923 no 4_555
H11 C16 3.4077 no 4_555
H11 C17 3.5914 no 4_555
H11 C18 3.4684 no 4_555
H11 C19 3.1329 no 4_555
H11 C20 2.9096 no 4_555
H11 H2 3.2605 no 4_455
H11 H10 3.5570 no 4_555
H11 H11 3.2076 no 4_455
H11 H11 3.2076 no 4_555
H12 C21 3.5301 no 4_555
H12 C22 3.4937 no 4_455
H12 H6 3.1761 no 4_455
H12 H12 3.2272 no 4_455
H12 H12 3.2272 no 4_555
H12 H13 3.0729 no 4_555
H12 H14 2.8779 no 4_455
H12 H16 3.0882 no 4_455
H12 H18 3.2931 no 4_455
H13 H12 3.0729 no 4_455
H13 H14 3.3784 no 1_455
H13 H15 3.2196 no 4_465
H13 H16 3.1833 no 4_455
H13 H18 2.6560 no 1_455
H13 H19 3.5769 no 4_465
H14 C6 3.4810 no 1_655
H14 H5 2.6760 no 1_655
H14 H5 3.4968 no 4_565
H14 H12 2.8779 no 4_555
H14 H13 3.3784 no 1_655
H14 H15 3.3453 no 4_565
H15 C6 3.4464 no 4_565
H15 C24 3.4698 no 4_465
H15 H5 2.7139 no 4_565
H15 H13 3.2196 no 4_565
H15 H14 3.3453 no 4_465
H15 H15 3.3867 no 4_465
H15 H15 3.3867 no 4_565
H15 H18 3.1502 no 4_465
H15 H19 2.8829 no 4_465
H16 H12 3.0882 no 4_555
H16 H13 3.1833 no 4_555
H16 H16 3.4839 no 4_455
H16 H16 3.4839 no 4_555
H16 H18 3.0834 no 4_455
H16 H21 3.1614 no 4_455
H17 C24 3.5539 no 4_465
H17 H18 3.4256 no 1_455
H17 H19 2.6616 no 4_465
H17 H20 3.5755 no 1_455
H17 H21 3.5712 no 4_455
H18 H12 3.2931 no 4_555
H18 H13 2.6560 no 1_655
H18 H15 3.1502 no 4_565
H18 H16 3.0834 no 4_555
H18 H17 3.4256 no 1_655
H18 H19 3.4077 no 4_565
H19 C22 3.4942 no 4_565
H19 C23 3.3540 no 4_565
H19 H13 3.5769 no 4_565
H19 H15 2.8829 no 4_565
H19 H17 2.6616 no 4_565
H19 H18 3.4077 no 4_465
H19 H19 3.2868 no 4_465
H19 H19 3.2868 no 4_565
H19 H20 3.4160 no 4_465
H20 C25 3.0908 no 3_765
H20 H17 3.5755 no 1_655
H20 H19 3.4160 no 4_565
H20 H20 2.5082 no 3_765
H20 H21 3.0274 no 3_765
H20 H22 3.2727 no 3_765
H20 H22 3.5502 no 4_565
H21 H16 3.1614 no 4_555
H21 H17 3.5712 no 4_555
H21 H20 3.0274 no 3_765
H21 H22 3.4018 no 2_645
H21 H22 3.5496 no 3_665
H22 C25 3.4965 no 3_665
H22 H20 3.2727 no 3_765
H22 H20 3.5502 no 4_465
H22 H21 3.4018 no 2_655
H22 H21 3.5496 no 3_665
H22 H22 2.6499 no 3_665

loop_
_geom_torsion_atom_site_label_1
_geom_torsion_atom_site_label_2
_geom_torsion_atom_site_label_3
_geom_torsion_atom_site_label_4
_geom_torsion
_geom_torsion_publ_flag
C11 S1 C14 C1 -178.1(3) no
C11 S1 C14 C13 -0.2(3) no
C14 S1 C11 C10 177.4(3) no
C14 S1 C11 C12 0.6(3) no
C9 S2 C12 C11 -1.3(3) no
C9 S2 C12 C13 177.9(4) no
C12 S2 C9 C8 -177.6(3) no
C12 S2 C9 C10 1.2(3) no
C2 C1 C14 S1 178.0(3) no
C2 C1 C14 C13 0.2(6) no
C14 C1 C2 C3 1.2(6) no
C14 C1 C2 C15 -176.7(3) no
C1 C2 C3 C4 -1.6(6) no
C1 C2 C15 C16 -21.7(6) no
C1 C2 C15 C20 156.7(4) no
C3 C2 C15 C16 160.4(3) no
C3 C2 C15 C20 -21.1(6) no
C15 C2 C3 C4 176.3(3) no
C2 C3 C4 C13 0.6(6) no
C3 C4 C13 C12 -177.9(3) no
C3 C4 C13 C14 0.8(5) no
C6 C5 C10 C9 2.0(6) no
C6 C5 C10 C11 -178.7(4) no
C10 C5 C6 C7 -0.0(6) no
C5 C6 C7 C8 -1.5(7) no
C5 C6 C7 C21 176.5(4) no
C6 C7 C8 C9 0.9(6) no
C6 C7 C21 C22 114.2(5) no
C8 C7 C21 C22 -67.9(6) no
C21 C7 C8 C9 -177.1(4) no
C7 C8 C9 S2 179.8(3) no
C7 C8 C9 C10 1.1(6) no
S2 C9 C10 C5 178.6(2) no
S2 C9 C10 C11 -0.9(4) no
C8 C9 C10 C5 -2.5(6) no
C8 C9 C10 C11 178.0(3) no
C5 C10 C11 S1 3.8(7) no
C5 C10 C11 C12 -179.5(4) no
C9 C10 C11 S1 -176.9(3) no
C9 C10 C11 C12 -0.1(5) no
S1 C11 C12 S2 178.5(2) no
S1 C11 C12 C13 -0.9(4) no
C10 C11 C12 S2 1.0(4) no
C10 C11 C12 C13 -178.4(3) no
S2 C12 C13 C4 0.3(7) no
S2 C12 C13 C14 -178.4(3) no
C11 C12 C13 C4 179.5(3) no
C11 C12 C13 C14 0.8(4) no
C4 C13 C14 S1 -179.3(3) no
C4 C13 C14 C1 -1.2(5) no
C12 C13 C14 S1 -0.3(4) no
C12 C13 C14 C1 177.7(3) no
C2 C15 C16 C17 179.4(3) no
C2 C15 C20 C19 -179.9(3) no
C16 C15 C20 C19 -1.4(6) no
C20 C15 C16 C17 0.9(6) no
C15 C16 C17 C18 -0.3(7) no
C16 C17 C18 C19 0.2(8) no
C17 C18 C19 C20 -0.7(7) no
C18 C19 C20 C15 1.3(7) no
C7 C21 C22 C23 176.1(4) no
C21 C22 C23 C24 -170.4(5) no
C22 C23 C24 C25 179.6(6) no
